data_7151275
loop_
_publ_author_name
'Berkessel, Albrecht'
'Mukherjee, Santanu'
'M\"uller, Thomas N'
'Cleemann, Felix'
'Roland, Katrin'
'Brandenburg, Marc'
'Neud\"orfl, J\"org-M'
'Lex, Johann'

_publ_section_title
;
 Structural optimization of thiourea-based bifunctional organocatalysts
 for the highly enantioselective dynamic kinetic resolution of
 azlactones.
;
_journal_issue 23
_journal_name_full 'Organic &amp; biomolecular chemistry'
_journal_page_first 4319
_journal_page_last 4330
_journal_paper_doi 10.1039/b607574f
_journal_volume 4
_journal_year 2006
_chemical_absolute_configuration syn
_chemical_formula_moiety 'C20 H21 F6 N3 O'
_chemical_formula_sum 'C20 H21 F6 N3 O'
_chemical_formula_weight 433.40
_chemical_name_systematic
; 
 ? 
;
_space_group_IT_number 4
_symmetry_cell_setting monoclinic
_symmetry_space_group_name_Hall 'P 2yb'
_symmetry_space_group_name_H-M 'P 1 21 1'
_atom_sites_solution_hydrogens geom
_atom_sites_solution_primary direct
_atom_sites_solution_secondary difmap
_audit_creation_method SHELXL-97
_cell_angle_alpha 90.00
_cell_angle_beta 100.724(3)
_cell_angle_gamma 90.00
_cell_formula_units_Z 4
_cell_length_a 10.5778(9)
_cell_length_b 18.5187(16)
_cell_length_c 11.1532(13)
_cell_measurement_reflns_used 12334
_cell_measurement_temperature 293(2)
_cell_measurement_theta_max 26.99
_cell_measurement_theta_min 1.96
_cell_volume 2146.6(4)
_computing_cell_refinement 'Nonius DENZO (Otwinowski, Minor 1997)'
_computing_data_collection 'Nonius COLLECT'
_computing_data_reduction 'Nonius DENZO (Otwinowski, Minor 1997)'
_computing_molecular_graphics 'SCHAKAL99 (E. Keller 1999)'
_computing_publication_material 'PLATON (A. L. Spek 1980-2004)'
_computing_structure_refinement 'SHELXL-97 (Sheldrick, 1997)'
_computing_structure_solution 'SHELXS-97 (Sheldrick, 1997)'
_diffrn_ambient_temperature 293(2)
_diffrn_measured_fraction_theta_full 0.998
_diffrn_measured_fraction_theta_max 0.998
_diffrn_measurement_device_type 'Nonius KappaCCD'
_diffrn_measurement_method Phi/Omega-Scans
_diffrn_radiation_monochromator graphite
_diffrn_radiation_source 'fine-focus sealed tube'
_diffrn_radiation_type MoK\a
_diffrn_radiation_wavelength 0.71073
_diffrn_reflns_av_R_equivalents 0.0972
_diffrn_reflns_av_sigmaI/netI 0.1262
_diffrn_reflns_limit_h_max 11
_diffrn_reflns_limit_h_min -13
_diffrn_reflns_limit_k_max 23
_diffrn_reflns_limit_k_min -23
_diffrn_reflns_limit_l_max 11
_diffrn_reflns_limit_l_min -14
_diffrn_reflns_number 12334
_diffrn_reflns_theta_full 26.99
_diffrn_reflns_theta_max 26.99
_diffrn_reflns_theta_min 1.96
_exptl_absorpt_coefficient_mu 0.120
_exptl_absorpt_correction_type none
_exptl_crystal_colour colourless
_exptl_crystal_density_diffrn 1.341
_exptl_crystal_density_method 'not measured'
_exptl_crystal_description needle
_exptl_crystal_F_000 896
_exptl_crystal_size_max 0.32
_exptl_crystal_size_mid 0.22
_exptl_crystal_size_min 0.20
_refine_diff_density_max 0.285
_refine_diff_density_min -0.284
_refine_diff_density_rms 0.052
_refine_ls_abs_structure_details 'Flack H D (1983), Acta Cryst. A39, 876-881'
_refine_ls_abs_structure_Flack -0.5(10)
_refine_ls_extinction_method none
_refine_ls_goodness_of_fit_ref 1.010
_refine_ls_hydrogen_treatment mixed
_refine_ls_matrix_type full
_refine_ls_number_parameters 618
_refine_ls_number_reflns 4834
_refine_ls_number_restraints 1
_refine_ls_restrained_S_all 1.010
_refine_ls_R_factor_all 0.1530
_refine_ls_R_factor_gt 0.0629
_refine_ls_shift/su_max 0.005
_refine_ls_shift/su_mean 0.000
_refine_ls_structure_factor_coef Fsqd
_refine_ls_weighting_details 'calc w=1/[\s^2^(Fo^2^)+(0.0648P)^2^+0.0000P] where P=(Fo^2^+2Fc^2^)/3'
_refine_ls_weighting_scheme calc
_refine_ls_wR_factor_gt 0.1156
_refine_ls_wR_factor_ref 0.1434
_reflns_number_gt 2571
_reflns_number_total 4834
_reflns_threshold_expression >2sigma(I)
_cod_data_source_file b607574f.txt
_cod_data_source_block 9
_cod_original_sg_symbol_H-M P21
_cod_database_code 7151275

loop_
_symmetry_equiv_pos_as_xyz
'x, y, z'
'-x, y+1/2, -z'

loop_
_atom_site_label
_atom_site_type_symbol
_atom_site_fract_x
_atom_site_fract_y
_atom_site_fract_z
_atom_site_U_iso_or_equiv
_atom_site_adp_type
_atom_site_occupancy
_atom_site_symmetry_multiplicity
_atom_site_calc_flag
_atom_site_refinement_flags
_atom_site_disorder_assembly
_atom_site_disorder_group
C1 C 0.3181(7) 0.2325(3) 0.2481(6) 0.0569(19) Uani 1 1 d . . .
H1A H 0.3669 0.1939 0.2216 0.068 Uiso 1 1 calc R . .
H1B H 0.3737 0.2729 0.2732 0.068 Uiso 1 1 calc R . .
H1C H 0.2510 0.2468 0.1822 0.068 Uiso 1 1 calc R . .
C2 C 0.2589(6) 0.2069(3) 0.3553(6) 0.0371(15) Uani 1 1 d . . .
H2 H 0.320(5) 0.200(2) 0.431(5) 0.021(13) Uiso 1 1 d . . .
C3 C 0.1699(6) 0.2646(3) 0.3944(5) 0.0347(14) Uani 1 1 d . . .
H3 H 0.1098 0.2808 0.3217 0.042 Uiso 1 1 calc . . .
C4 C 0.2495(6) 0.3923(3) 0.3789(7) 0.0464(17) Uani 1 1 d . . .
H4 H 0.195(7) 0.395(4) 0.298(7) 0.08(2) Uiso 1 1 d . . .
C5 C 0.3271(8) 0.4495(4) 0.4258(9) 0.063(2) Uani 1 1 d . . .
H5 H 0.326(7) 0.490(4) 0.376(7) 0.08(2) Uiso 1 1 d . . .
C6 C 0.4013(7) 0.4461(3) 0.5391(9) 0.064(2) Uani 1 1 d . . .
H6 H 0.4524 0.4853 0.5692 0.077 Uiso 1 1 calc . . .
C7 C 0.4014(7) 0.3842(4) 0.6110(9) 0.060(2) Uani 1 1 d . . .
H7 H 0.449(7) 0.374(3) 0.688(6) 0.06(2) Uiso 1 1 d . . .
C8 C 0.3232(6) 0.3258(3) 0.5635(6) 0.0430(16) Uani 1 1 d . . .
H8 H 0.3223 0.2843 0.6103 0.052 Uiso 1 1 calc . . .
C9 C 0.2481(5) 0.3288(3) 0.4488(6) 0.0382(15) Uani 1 1 d . . .
C10 C 0.0041(6) 0.2660(3) 0.5216(5) 0.0304(14) Uani 1 1 d . . .
C11 C -0.1714(6) 0.2413(3) 0.6347(5) 0.0308(13) Uani 1 1 d . . .
C12 C -0.2695(6) 0.1934(3) 0.6449(5) 0.0316(14) Uani 1 1 d . . .
H12 H -0.272(5) 0.154(3) 0.593(5) 0.039(16) Uiso 1 1 d . . .
C13 C -0.3555(6) 0.2068(3) 0.7200(5) 0.0360(15) Uani 1 1 d . . .
C14 C -0.3442(7) 0.2691(3) 0.7916(6) 0.0412(16) Uani 1 1 d . . .
H14 H -0.392(5) 0.277(3) 0.851(5) 0.029(15) Uiso 1 1 d . . .
C15 C -0.2467(6) 0.3177(3) 0.7804(5) 0.0371(15) Uani 1 1 d . . .
C16 C -0.1614(6) 0.3045(3) 0.7052(5) 0.0316(14) Uani 1 1 d . . .
H16 H -0.0963 0.3375 0.7006 0.038 Uiso 1 1 calc . . .
C17 C -0.2300(7) 0.3839(3) 0.8620(6) 0.0465(16) Uani 1 1 d . . .
C18 C -0.4570(6) 0.1525(3) 0.7292(6) 0.0447(16) Uani 1 1 d . . .
C19 C 0.0973(6) 0.1325(4) 0.2236(6) 0.0564(18) Uani 1 1 d . . .
H19A H 0.1408 0.1355 0.1555 0.068 Uiso 1 1 calc R . .
H19B H 0.0369 0.1716 0.2198 0.068 Uiso 1 1 calc R . .
H19C H 0.0523 0.0874 0.2209 0.068 Uiso 1 1 calc R . .
C20 C 0.2768(7) 0.0761(3) 0.3483(6) 0.0567(19) Uani 1 1 d . . .
H20A H 0.2293 0.0325 0.3551 0.068 Uiso 1 1 calc R . .
H20B H 0.3417 0.0820 0.4202 0.068 Uiso 1 1 calc R . .
H20C H 0.3169 0.0731 0.2780 0.068 Uiso 1 1 calc R . .
N1 N 0.1900(4) 0.1372(2) 0.3357(4) 0.0361(12) Uani 1 1 d . . .
N2 N 0.0967(4) 0.2313(2) 0.4765(4) 0.0323(12) Uani 1 1 d . . .
H2N H 0.094(5) 0.187(3) 0.471(5) 0.039 Uiso 1 1 d . . .
N3 N -0.0829(5) 0.2225(2) 0.5635(5) 0.0338(13) Uani 1 1 d . . .
H3N H -0.066(6) 0.187(3) 0.564(5) 0.041 Uiso 1 1 d . . .
O1 O -0.0037(4) 0.33273(17) 0.5258(3) 0.0339(9) Uani 1 1 d . . .
F1 F -0.4101(3) 0.09409(17) 0.7922(3) 0.0572(10) Uani 1 1 d . . .
F2 F -0.5151(4) 0.1288(2) 0.6210(4) 0.0743(13) Uani 1 1 d . . .
F3 F -0.5494(4) 0.1780(2) 0.7847(4) 0.0759(13) Uani 1 1 d . . .
F4 F -0.3374(5) 0.4214(2) 0.8526(5) 0.1080(19) Uani 1 1 d . . .
F5 F -0.1901(5) 0.3676(2) 0.9759(4) 0.0945(17) Uani 1 1 d . . .
F6 F -0.1448(5) 0.43050(19) 0.8341(4) 0.0824(14) Uani 1 1 d . . .
C21 C 0.3222(6) -0.0086(3) -0.1493(5) 0.0427(16) Uani 1 1 d . . .
H21A H 0.3668 -0.0469 -0.1012 0.051 Uiso 1 1 calc R . .
H21B H 0.2915 0.0256 -0.0967 0.051 Uiso 1 1 calc R . .
H21C H 0.3797 0.0151 -0.1938 0.051 Uiso 1 1 calc R . .
C22 C 0.2092(5) -0.0394(3) -0.2382(5) 0.0291(13) Uani 1 1 d . . .
H22 H 0.149(5) -0.065(3) -0.190(5) 0.046(17) Uiso 1 1 d . . .
C23 C 0.1330(5) 0.0200(3) -0.3181(5) 0.0309(14) Uani 1 1 d . . .
H23 H 0.186(5) 0.046(3) -0.361(5) 0.037 Uiso 1 1 d . . .
C24 C 0.1226(6) 0.1394(3) -0.2110(6) 0.0394(15) Uani 1 1 d . . .
H24 H 0.191(6) 0.153(3) -0.254(5) 0.047(18) Uiso 1 1 d . . .
C25 C 0.0684(8) 0.1833(4) -0.1321(7) 0.055(2) Uani 1 1 d . . .
H25 H 0.116(6) 0.220(3) -0.122(5) 0.041(19) Uiso 1 1 d . . .
C26 C -0.0331(8) 0.1621(4) -0.0828(6) 0.0521(19) Uani 1 1 d . . .
H26 H -0.084(5) 0.188(3) -0.029(5) 0.039(16) Uiso 1 1 d . . .
C27 C -0.0853(7) 0.0943(4) -0.1108(6) 0.0501(17) Uani 1 1 d . . .
H27 H -0.173(8) 0.079(4) -0.076(7) 0.10(3) Uiso 1 1 d . . .
C28 C -0.0338(6) 0.0500(3) -0.1895(6) 0.0426(16) Uani 1 1 d . . .
H28 H -0.0702 0.0048 -0.2084 0.051 Uiso 1 1 calc . . .
C29 C 0.0694(6) 0.0707(3) -0.2410(5) 0.0329(14) Uani 1 1 d . . .
C30 C -0.0292(5) 0.0163(3) -0.5081(5) 0.0283(13) Uani 1 1 d . . .
C31 C -0.1682(6) -0.0133(3) -0.7067(5) 0.0299(13) Uani 1 1 d . . .
C32 C -0.1951(6) -0.0672(3) -0.7953(5) 0.0361(15) Uani 1 1 d . . .
H32 H -0.157(4) -0.113(3) -0.777(4) 0.018(12) Uiso 1 1 d . . .
C33 C -0.2781(6) -0.0563(3) -0.9028(5) 0.0352(14) Uani 1 1 d . . .
C34 C -0.3396(6) 0.0100(3) -0.9297(6) 0.0348(14) Uani 1 1 d . . .
H34 H -0.393(5) 0.017(3) -1.008(6) 0.042 Uiso 1 1 d . . .
C35 C -0.3102(5) 0.0647(3) -0.8437(5) 0.0314(14) Uani 1 1 d . . .
C36 C -0.2272(5) 0.0540(3) -0.7338(5) 0.0322(13) Uani 1 1 d . . .
H36 H -0.213(5) 0.088(3) -0.670(5) 0.041(16) Uiso 1 1 d . . .
C37 C -0.3721(7) 0.1379(3) -0.8704(6) 0.0455(16) Uani 1 1 d . . .
C38 C -0.3061(8) -0.1170(4) -0.9931(7) 0.062(2) Uani 1 1 d . . .
C39 C 0.3457(7) -0.0822(4) -0.3803(6) 0.059(2) Uani 1 1 d . . .
H39A H 0.4253 -0.0802 -0.3227 0.064(8) Uiso 1 1 calc R . .
H39B H 0.3306 -0.0365 -0.4212 0.064(8) Uiso 1 1 calc R . .
H39C H 0.3505 -0.1194 -0.4392 0.064(8) Uiso 1 1 calc R . .
C40 C 0.2589(7) -0.1677(3) -0.2563(6) 0.0547(19) Uani 1 1 d . . .
H40A H 0.2664 -0.2044 -0.3153 0.064(8) Uiso 1 1 calc R . .
H40B H 0.1863 -0.1780 -0.2187 0.064(8) Uiso 1 1 calc R . .
H40C H 0.3358 -0.1668 -0.1950 0.064(8) Uiso 1 1 calc R . .
N4 N 0.2410(5) -0.0978(2) -0.3165(4) 0.0409(13) Uani 1 1 d . . .
N5 N 0.0393(5) -0.0170(2) -0.4107(4) 0.0328(12) Uani 1 1 d . . .
H5N H 0.055(6) -0.056(3) -0.410(5) 0.039 Uiso 1 1 d . . .
N6 N -0.0869(5) -0.0291(2) -0.5985(4) 0.0320(13) Uani 1 1 d . . .
H6N H -0.079(6) -0.064(3) -0.580(5) 0.038 Uiso 1 1 d . . .
O2 O -0.0431(4) 0.08302(18) -0.5154(3) 0.0354(10) Uani 1 1 d . . .
F7 F -0.1966(5) -0.1469(2) -1.0129(4) 0.106(2) Uani 1 1 d . . .
F8 F -0.3643(5) -0.0965(2) -1.1004(4) 0.0932(17) Uani 1 1 d . . .
F9 F -0.3661(8) -0.1695(3) -0.9557(5) 0.160(3) Uani 1 1 d . . .
F10 F -0.3007(4) 0.17960(19) -0.9287(4) 0.0777(13) Uani 1 1 d . . .
F11 F -0.4874(4) 0.13414(19) -0.9406(3) 0.0716(13) Uani 1 1 d . . .
F12 F -0.3842(3) 0.17298(16) -0.7705(3) 0.0542(10) Uani 1 1 d . . .

loop_
_atom_site_aniso_label
_atom_site_aniso_U_11
_atom_site_aniso_U_22
_atom_site_aniso_U_33
_atom_site_aniso_U_23
_atom_site_aniso_U_13
_atom_site_aniso_U_12
C1 0.068(5) 0.046(4) 0.066(5) 0.007(3) 0.038(4) 0.012(3)
C2 0.046(4) 0.034(3) 0.033(4) 0.007(3) 0.012(3) 0.010(3)
C3 0.039(4) 0.031(3) 0.035(3) 0.006(3) 0.008(3) 0.005(3)
C4 0.041(4) 0.034(3) 0.072(5) 0.012(3) 0.029(4) 0.000(3)
C5 0.061(5) 0.037(4) 0.102(7) 0.011(4) 0.042(5) -0.004(4)
C6 0.048(5) 0.033(4) 0.118(7) -0.024(4) 0.036(5) -0.015(3)
C7 0.041(5) 0.039(4) 0.100(7) -0.015(4) 0.011(5) 0.001(3)
C8 0.043(4) 0.030(3) 0.053(4) 0.000(3) 0.001(3) 0.007(3)
C9 0.033(4) 0.026(3) 0.059(4) 0.008(3) 0.017(3) 0.004(3)
C10 0.039(4) 0.020(3) 0.031(3) -0.001(2) 0.004(3) -0.005(3)
C11 0.041(4) 0.020(3) 0.033(3) 0.002(2) 0.012(3) 0.007(3)
C12 0.037(4) 0.020(3) 0.037(4) -0.002(3) 0.005(3) -0.001(3)
C13 0.039(4) 0.030(3) 0.039(4) 0.008(3) 0.009(3) 0.001(3)
C14 0.052(5) 0.041(4) 0.035(4) 0.008(3) 0.022(3) 0.010(3)
C15 0.050(4) 0.029(3) 0.032(3) 0.001(2) 0.008(3) 0.003(3)
C16 0.042(4) 0.020(3) 0.032(3) -0.001(2) 0.006(3) -0.001(2)
C17 0.060(5) 0.044(4) 0.039(4) -0.001(3) 0.019(3) -0.005(4)
C18 0.033(4) 0.046(4) 0.055(4) 0.013(3) 0.008(4) 0.000(3)
C19 0.056(4) 0.054(4) 0.055(4) -0.010(3) 0.000(4) 0.006(3)
C20 0.079(5) 0.044(4) 0.047(4) -0.007(3) 0.009(4) 0.013(4)
N1 0.041(3) 0.034(3) 0.033(3) 0.001(2) 0.003(2) 0.006(2)
N2 0.036(3) 0.022(2) 0.041(3) 0.000(2) 0.013(2) 0.006(2)
N3 0.046(3) 0.011(2) 0.047(3) 0.000(2) 0.015(3) 0.004(2)
O1 0.042(2) 0.0153(19) 0.044(2) -0.0017(16) 0.0081(19) -0.0016(16)
F1 0.047(2) 0.044(2) 0.082(3) 0.0271(19) 0.014(2) -0.0040(17)
F2 0.067(3) 0.088(3) 0.060(3) 0.014(2) -0.007(2) -0.039(2)
F3 0.050(3) 0.064(3) 0.124(4) 0.020(3) 0.045(3) 0.006(2)
F4 0.088(4) 0.083(3) 0.146(5) -0.067(3) 0.004(3) 0.026(3)
F5 0.185(5) 0.054(2) 0.040(3) -0.0119(19) 0.010(3) -0.004(3)
F6 0.135(4) 0.042(2) 0.084(3) -0.024(2) 0.055(3) -0.021(2)
C21 0.043(4) 0.039(3) 0.045(4) 0.005(3) 0.004(3) -0.004(3)
C22 0.027(3) 0.026(3) 0.031(3) 0.002(2) -0.001(3) -0.003(2)
C23 0.030(4) 0.029(3) 0.035(3) 0.000(3) 0.010(3) -0.007(2)
C24 0.048(4) 0.031(3) 0.037(4) -0.006(3) 0.003(3) 0.001(3)
C25 0.071(6) 0.030(4) 0.054(5) -0.009(3) -0.011(4) 0.000(4)
C26 0.056(5) 0.051(4) 0.045(4) -0.012(3) -0.002(4) 0.019(4)
C27 0.050(5) 0.060(4) 0.040(4) -0.007(3) 0.009(4) 0.010(3)
C28 0.046(4) 0.035(3) 0.046(4) -0.009(3) 0.005(3) -0.007(3)
C29 0.036(4) 0.023(3) 0.035(3) 0.003(2) -0.003(3) 0.001(2)
C30 0.034(4) 0.023(3) 0.031(3) -0.001(2) 0.015(3) 0.000(2)
C31 0.040(3) 0.022(3) 0.029(3) -0.005(2) 0.009(3) -0.002(2)
C32 0.050(4) 0.022(3) 0.038(4) -0.005(3) 0.011(3) 0.005(3)
C33 0.046(4) 0.027(3) 0.033(3) -0.003(2) 0.007(3) 0.006(3)
C34 0.035(4) 0.037(3) 0.030(3) -0.002(3) 0.000(3) 0.001(3)
C35 0.040(4) 0.025(3) 0.030(3) 0.004(2) 0.008(3) 0.005(2)
C36 0.036(4) 0.027(3) 0.035(4) -0.005(3) 0.010(3) 0.000(3)
C37 0.053(5) 0.038(4) 0.042(4) 0.000(3) 0.001(4) 0.010(3)
C38 0.081(6) 0.042(4) 0.054(5) -0.013(4) -0.011(4) 0.017(4)
C39 0.071(5) 0.057(4) 0.050(4) 0.010(4) 0.012(4) 0.030(4)
C40 0.085(5) 0.025(3) 0.050(4) 0.006(3) 0.003(4) 0.008(3)
N4 0.052(3) 0.036(3) 0.037(3) 0.006(2) 0.015(3) 0.011(2)
N5 0.043(3) 0.020(2) 0.033(3) 0.001(2) 0.000(2) 0.002(2)
N6 0.045(3) 0.016(2) 0.032(3) 0.001(2) -0.002(2) 0.002(2)
O2 0.051(3) 0.016(2) 0.038(2) -0.0004(15) 0.004(2) 0.0026(16)
F7 0.112(4) 0.094(3) 0.093(4) -0.061(3) -0.029(3) 0.056(3)
F8 0.124(4) 0.076(3) 0.060(3) -0.034(2) -0.034(3) 0.049(3)
F9 0.302(9) 0.092(4) 0.100(4) -0.060(3) 0.074(5) -0.116(5)
F10 0.098(3) 0.040(2) 0.103(3) 0.027(2) 0.038(3) 0.022(2)
F11 0.071(3) 0.057(2) 0.071(3) -0.017(2) -0.027(2) 0.035(2)
F12 0.062(3) 0.0358(18) 0.061(2) -0.0113(17) 0.002(2) 0.0193(17)

loop_
_atom_type_symbol
_atom_type_description
_atom_type_scat_dispersion_real
_atom_type_scat_dispersion_imag
_atom_type_scat_source
C C 0.0033 0.0016 'International Tables Vol C Tables 4.2.6.8 and 6.1.1.4'
H H 0.0000 0.0000 'International Tables Vol C Tables 4.2.6.8 and 6.1.1.4'
N N 0.0061 0.0033 'International Tables Vol C Tables 4.2.6.8 and 6.1.1.4'
O O 0.0106 0.0060 'International Tables Vol C Tables 4.2.6.8 and 6.1.1.4'
F F 0.0171 0.0103 'International Tables Vol C Tables 4.2.6.8 and 6.1.1.4'

loop_
_geom_angle_atom_site_label_1
_geom_angle_atom_site_label_2
_geom_angle_atom_site_label_3
_geom_angle
_geom_angle_site_symmetry_1
_geom_angle_site_symmetry_3
_geom_angle_publ_flag
C2 C1 H1A 109.5 . . ?
C2 C1 H1B 109.5 . . ?
H1A C1 H1B 109.5 . . ?
C2 C1 H1C 109.5 . . ?
H1A C1 H1C 109.5 . . ?
H1B C1 H1C 109.5 . . ?
N1 C2 C1 114.8(5) . . ?
N1 C2 C3 109.7(5) . . ?
C1 C2 C3 111.6(5) . . ?
N1 C2 H2 104(3) . . ?
C1 C2 H2 114(3) . . ?
C3 C2 H2 101(3) . . ?
N2 C3 C9 113.6(5) . . ?
N2 C3 C2 108.1(4) . . ?
C9 C3 C2 110.0(5) . . ?
N2 C3 H3 108.3 . . ?
C9 C3 H3 108.3 . . ?
C2 C3 H3 108.3 . . ?
C5 C4 C9 119.7(7) . . ?
C5 C4 H4 121(4) . . ?
C9 C4 H4 120(4) . . ?
C6 C5 C4 121.1(7) . . ?
C6 C5 H5 122(5) . . ?
C4 C5 H5 116(5) . . ?
C5 C6 C7 120.6(6) . . ?
C5 C6 H6 119.7 . . ?
C7 C6 H6 119.7 . . ?
C6 C7 C8 118.6(7) . . ?
C6 C7 H7 130(4) . . ?
C8 C7 H7 111(4) . . ?
C9 C8 C7 121.1(6) . . ?
C9 C8 H8 119.5 . . ?
C7 C8 H8 119.5 . . ?
C8 C9 C4 119.0(6) . . ?
C8 C9 C3 121.3(5) . . ?
C4 C9 C3 119.6(6) . . ?
O1 C10 N2 123.3(5) . . ?
O1 C10 N3 121.3(5) . . ?
N2 C10 N3 115.4(4) . . ?
N3 C11 C12 119.0(5) . . ?
N3 C11 C16 123.0(5) . . ?
C12 C11 C16 117.8(5) . . ?
C13 C12 C11 121.8(5) . . ?
C13 C12 H12 125(3) . . ?
C11 C12 H12 113(3) . . ?
C12 C13 C14 120.3(5) . . ?
C12 C13 C18 119.3(5) . . ?
C14 C13 C18 120.3(6) . . ?
C15 C14 C13 118.0(6) . . ?
C15 C14 H14 119(3) . . ?
C13 C14 H14 123(3) . . ?
C16 C15 C14 121.7(5) . . ?
C16 C15 C17 119.8(5) . . ?
C14 C15 C17 118.3(6) . . ?
C15 C16 C11 120.3(5) . . ?
C15 C16 H16 119.8 . . ?
C11 C16 H16 119.8 . . ?
F5 C17 F4 108.6(6) . . ?
F5 C17 F6 105.7(6) . . ?
F4 C17 F6 104.6(6) . . ?
F5 C17 C15 112.2(5) . . ?
F4 C17 C15 112.0(5) . . ?
F6 C17 C15 113.2(5) . . ?
F2 C18 F1 106.0(5) . . ?
F2 C18 F3 106.5(5) . . ?
F1 C18 F3 106.0(5) . . ?
F2 C18 C13 112.3(5) . . ?
F1 C18 C13 112.5(5) . . ?
F3 C18 C13 113.1(5) . . ?
N1 C19 H19A 109.5 . . ?
N1 C19 H19B 109.5 . . ?
H19A C19 H19B 109.5 . . ?
N1 C19 H19C 109.5 . . ?
H19A C19 H19C 109.5 . . ?
H19B C19 H19C 109.5 . . ?
N1 C20 H20A 109.5 . . ?
N1 C20 H20B 109.5 . . ?
H20A C20 H20B 109.5 . . ?
N1 C20 H20C 109.5 . . ?
H20A C20 H20C 109.5 . . ?
H20B C20 H20C 109.5 . . ?
C19 N1 C20 110.7(5) . . ?
C19 N1 C2 114.7(5) . . ?
C20 N1 C2 112.5(4) . . ?
C10 N2 C3 123.1(4) . . ?
C10 N2 H2N 119(4) . . ?
C3 N2 H2N 113(4) . . ?
C10 N3 C11 128.2(4) . . ?
C10 N3 H3N 113(5) . . ?
C11 N3 H3N 116(5) . . ?
C22 C21 H21A 109.5 . . ?
C22 C21 H21B 109.5 . . ?
H21A C21 H21B 109.5 . . ?
C22 C21 H21C 109.5 . . ?
H21A C21 H21C 109.5 . . ?
H21B C21 H21C 109.5 . . ?
N4 C22 C21 115.2(5) . . ?
N4 C22 C23 109.5(4) . . ?
C21 C22 C23 111.9(4) . . ?
N4 C22 H22 101(3) . . ?
C21 C22 H22 109(3) . . ?
C23 C22 H22 109(3) . . ?
N5 C23 C29 112.2(5) . . ?
N5 C23 C22 106.7(4) . . ?
C29 C23 C22 110.7(5) . . ?
N5 C23 H23 106(3) . . ?
C29 C23 H23 110(3) . . ?
C22 C23 H23 111(3) . . ?
C25 C24 C29 118.9(7) . . ?
C25 C24 H24 126(3) . . ?
C29 C24 H24 115(3) . . ?
C26 C25 C24 122.5(7) . . ?
C26 C25 H25 133(4) . . ?
C24 C25 H25 105(4) . . ?
C25 C26 C27 119.0(7) . . ?
C25 C26 H26 131(3) . . ?
C27 C26 H26 110(3) . . ?
C28 C27 C26 119.5(7) . . ?
C28 C27 H27 122(4) . . ?
C26 C27 H27 118(4) . . ?
C29 C28 C27 122.4(6) . . ?
C29 C28 H28 118.8 . . ?
C27 C28 H28 118.8 . . ?
C28 C29 C24 117.7(6) . . ?
C28 C29 C23 122.3(5) . . ?
C24 C29 C23 119.7(6) . . ?
O2 C30 N5 123.3(5) . . ?
O2 C30 N6 122.1(5) . . ?
N5 C30 N6 114.6(4) . . ?
N6 C31 C32 118.7(5) . . ?
N6 C31 C36 123.9(5) . . ?
C32 C31 C36 117.3(5) . . ?
C33 C32 C31 122.0(5) . . ?
C33 C32 H32 120(3) . . ?
C31 C32 H32 118(3) . . ?
C32 C33 C34 121.2(5) . . ?
C32 C33 C38 119.6(5) . . ?
C34 C33 C38 119.2(5) . . ?
C35 C34 C33 117.2(5) . . ?
C35 C34 H34 124(3) . . ?
C33 C34 H34 119(3) . . ?
C36 C35 C34 122.1(5) . . ?
C36 C35 C37 119.0(5) . . ?
C34 C35 C37 119.0(5) . . ?
C35 C36 C31 120.2(5) . . ?
C35 C36 H36 124(3) . . ?
C31 C36 H36 115(3) . . ?
F12 C37 F11 107.6(5) . . ?
F12 C37 F10 106.3(5) . . ?
F11 C37 F10 106.6(5) . . ?
F12 C37 C35 112.5(5) . . ?
F11 C37 C35 112.9(5) . . ?
F10 C37 C35 110.7(5) . . ?
F9 C38 F8 110.3(7) . . ?
F9 C38 F7 103.8(6) . . ?
F8 C38 F7 104.2(6) . . ?
F9 C38 C33 113.5(6) . . ?
F8 C38 C33 113.6(5) . . ?
F7 C38 C33 110.6(6) . . ?
N4 C39 H39A 109.5 . . ?
N4 C39 H39B 109.5 . . ?
H39A C39 H39B 109.5 . . ?
N4 C39 H39C 109.5 . . ?
H39A C39 H39C 109.5 . . ?
H39B C39 H39C 109.5 . . ?
N4 C40 H40A 109.5 . . ?
N4 C40 H40B 109.5 . . ?
H40A C40 H40B 109.5 . . ?
N4 C40 H40C 109.5 . . ?
H40A C40 H40C 109.5 . . ?
H40B C40 H40C 109.5 . . ?
C39 N4 C40 111.0(5) . . ?
C39 N4 C22 115.1(5) . . ?
C40 N4 C22 113.9(5) . . ?
C30 N5 C23 123.5(4) . . ?
C30 N5 H5N 123(5) . . ?
C23 N5 H5N 110(5) . . ?
C30 N6 C31 129.6(4) . . ?
C30 N6 H6N 111(5) . . ?
C31 N6 H6N 119(5) . . ?

loop_
_geom_bond_atom_site_label_1
_geom_bond_atom_site_label_2
_geom_bond_distance
_geom_bond_site_symmetry_2
_geom_bond_publ_flag
C1 C2 1.524(8) . ?
C1 H1A 0.9600 . ?
C1 H1B 0.9600 . ?
C1 H1C 0.9600 . ?
C2 N1 1.478(7) . ?
C2 C3 1.541(8) . ?
C2 H2 0.97(5) . ?
C3 N2 1.444(7) . ?
C3 C9 1.510(8) . ?
C3 H3 0.9800 . ?
C4 C5 1.381(10) . ?
C4 C9 1.412(8) . ?
C4 H4 0.98(7) . ?
C5 C6 1.360(11) . ?
C5 H5 0.93(8) . ?
C6 C7 1.398(11) . ?
C6 H6 0.9300 . ?
C7 C8 1.405(9) . ?
C7 H7 0.93(7) . ?
C8 C9 1.375(8) . ?
C8 H8 0.9300 . ?
C10 O1 1.240(6) . ?
C10 N2 1.345(7) . ?
C10 N3 1.370(7) . ?
C11 N3 1.380(7) . ?
C11 C12 1.385(8) . ?
C11 C16 1.404(7) . ?
C12 C13 1.368(8) . ?
C12 H12 0.93(6) . ?
C13 C14 1.395(8) . ?
C13 C18 1.490(8) . ?
C14 C15 1.392(9) . ?
C14 H14 0.91(6) . ?
C15 C16 1.364(8) . ?
C15 C17 1.517(9) . ?
C16 H16 0.9300 . ?
C17 F5 1.298(7) . ?
C17 F4 1.318(8) . ?
C17 F6 1.325(7) . ?
C18 F2 1.323(7) . ?
C18 F1 1.333(7) . ?
C18 F3 1.337(7) . ?
C19 N1 1.441(7) . ?
C19 H19A 0.9600 . ?
C19 H19B 0.9600 . ?
C19 H19C 0.9600 . ?
C20 N1 1.448(7) . ?
C20 H20A 0.9600 . ?
C20 H20B 0.9600 . ?
C20 H20C 0.9600 . ?
N2 H2N 0.82(6) . ?
N3 H3N 0.69(6) . ?
C21 C22 1.515(8) . ?
C21 H21A 0.9600 . ?
C21 H21B 0.9600 . ?
C21 H21C 0.9600 . ?
C22 N4 1.468(7) . ?
C22 C23 1.544(7) . ?
C22 H22 1.02(6) . ?
C23 N5 1.461(7) . ?
C23 C29 1.513(8) . ?
C23 H23 0.93(6) . ?
C24 C25 1.397(10) . ?
C24 C29 1.407(8) . ?
C24 H24 0.98(6) . ?
C25 C26 1.352(10) . ?
C25 H25 0.84(6) . ?
C26 C27 1.385(10) . ?
C26 H26 1.01(6) . ?
C27 C28 1.384(9) . ?
C27 H27 1.10(9) . ?
C28 C29 1.379(8) . ?
C28 H28 0.9300 . ?
C30 O2 1.246(6) . ?
C30 N5 1.338(7) . ?
C30 N6 1.366(7) . ?
C31 N6 1.376(7) . ?
C31 C32 1.396(7) . ?
C31 C36 1.402(7) . ?
C32 C33 1.363(8) . ?
C32 H32 0.95(5) . ?
C33 C34 1.396(8) . ?
C33 C38 1.502(8) . ?
C34 C35 1.391(8) . ?
C34 H34 0.95(6) . ?
C35 C36 1.383(8) . ?
C35 C37 1.510(8) . ?
C36 H36 0.94(5) . ?
C37 F12 1.317(7) . ?
C37 F11 1.322(7) . ?
C37 F10 1.332(7) . ?
C38 F9 1.273(9) . ?
C38 F8 1.297(7) . ?
C38 F7 1.339(8) . ?
C39 N4 1.453(8) . ?
C39 H39A 0.9600 . ?
C39 H39B 0.9600 . ?
C39 H39C 0.9600 . ?
C40 N4 1.454(7) . ?
C40 H40A 0.9600 . ?
C40 H40B 0.9600 . ?
C40 H40C 0.9600 . ?
N5 H5N 0.73(6) . ?
N6 H6N 0.69(6) . ?
